data_7024153
loop_
_publ_author_name
'Wooles, Ashley J.'
'Mills, David P.'
'Lewis, William'
'Blake, Alexander J.'
'Liddle, Stephen T.'

_publ_section_title
;
 Lanthanide tri-benzyl complexes: structural variations and useful
 precursors to phosphorus-stabilised lanthanide carbenes.
;
_journal_issue 2
_journal_name_full 'Dalton transactions (Cambridge, England : 2003)'
_journal_page_first 500
_journal_page_last 510
_journal_paper_doi 10.1039/b911717b
_journal_volume 39
_journal_year 2010
_chemical_formula_moiety 'C33 H45 Nd O3'
_chemical_formula_sum 'C33 H45 Nd O3'
_chemical_formula_weight 633.93
_chemical_name_systematic
;
?
;
_space_group_IT_number 14
_symmetry_cell_setting monoclinic
_symmetry_space_group_name_Hall '-P 2ybc'
_symmetry_space_group_name_H-M 'P 1 21/c 1'
_atom_sites_solution_hydrogens geom
_atom_sites_solution_primary direct
_atom_sites_solution_secondary difmap
_audit_creation_method 'enCIFer editing of SHELXL97 CIF output'
_cell_angle_alpha 90.00
_cell_angle_beta 101.409(2)
_cell_angle_gamma 90.00
_cell_formula_units_Z 4
_cell_length_a 14.0886(9)
_cell_length_b 10.5094(7)
_cell_length_c 20.6877(13)
_cell_measurement_reflns_used 8865
_cell_measurement_temperature 150(2)
_cell_measurement_theta_max 27.51
_cell_measurement_theta_min 2.18
_cell_volume 3002.6(3)
_computing_cell_refinement 'Bruker SAINT version 6.36a (Bruker, 2000)'
_computing_data_collection 'Bruker SMART version 5.625 (Bruker, 2001)'
_computing_data_reduction 'Bruker SAINT; Bruker SHELXTL (Bruker, 2001)'
_computing_molecular_graphics 'Bruker SHELXTL'
_computing_publication_material 'enCIFer(Allen et al.,2004);PLATON(Spek,2003)'
_computing_structure_refinement 'SHELXL-97 (Sheldrick, 1997)'
_computing_structure_solution 'Bruker SHELXTL'
_diffrn_ambient_temperature 150(2)
_diffrn_measured_fraction_theta_full 0.989
_diffrn_measured_fraction_theta_max 0.987
_diffrn_measurement_device_type 'Bruker SMART APEX CCD diffractometer'
_diffrn_measurement_method '\w rotation with narrow frames'
_diffrn_radiation_monochromator graphite
_diffrn_radiation_source 'normal-focus sealed tube'
_diffrn_radiation_type MoK\a
_diffrn_radiation_wavelength 0.71073
_diffrn_reflns_av_R_equivalents 0.0210
_diffrn_reflns_av_sigmaI/netI 0.0264
_diffrn_reflns_limit_h_max 18
_diffrn_reflns_limit_h_min -18
_diffrn_reflns_limit_k_max 13
_diffrn_reflns_limit_k_min -13
_diffrn_reflns_limit_l_max 26
_diffrn_reflns_limit_l_min -21
_diffrn_reflns_number 18188
_diffrn_reflns_theta_full 27.50
_diffrn_reflns_theta_max 27.55
_diffrn_reflns_theta_min 2.18
_diffrn_standards_decay_% 0
_diffrn_standards_number 0
_exptl_absorpt_coefficient_mu 1.759
_exptl_absorpt_correction_T_max 0.64
_exptl_absorpt_correction_T_min 0.40
_exptl_absorpt_correction_type multi-scan
_exptl_absorpt_process_details '(SADABS; Bruker, 2001)'
_exptl_crystal_colour Green
_exptl_crystal_density_diffrn 1.402
_exptl_crystal_density_method 'not measured'
_exptl_crystal_description Column
_exptl_crystal_F_000 1308
_exptl_crystal_size_max 0.59
_exptl_crystal_size_mid 0.31
_exptl_crystal_size_min 0.26
_refine_diff_density_max 1.027
_refine_diff_density_min -0.896
_refine_diff_density_rms 0.080
_refine_ls_extinction_method none
_refine_ls_goodness_of_fit_ref 1.031
_refine_ls_hydrogen_treatment constr
_refine_ls_matrix_type full
_refine_ls_number_parameters 334
_refine_ls_number_reflns 6844
_refine_ls_number_restraints 0
_refine_ls_restrained_S_all 1.031
_refine_ls_R_factor_all 0.0320
_refine_ls_R_factor_gt 0.0268
_refine_ls_shift/su_max 0.001
_refine_ls_shift/su_mean 0.000
_refine_ls_structure_factor_coef Fsqd
_refine_ls_weighting_details 'calc w=1/[\s^2^(Fo^2^)+(0.0352P)^2^+1.6642P] where P=(Fo^2^+2Fc^2^)/3'
_refine_ls_weighting_scheme calc
_refine_ls_wR_factor_gt 0.0638
_refine_ls_wR_factor_ref 0.0663
_reflns_number_gt 6023
_reflns_number_total 6844
_reflns_threshold_expression I>2\s(I)
_cod_data_source_file b911717b.txt
_cod_data_source_block 4
_cod_depositor_comments
;
The following automatic conversions were performed:

'_symmetry_cell_setting' value 'Monoclinic' changed to 'monoclinic'
according to /home/saulius/struct/CIF-dictionaries/cif_core.dic
dictionary named 'cif_core.dic' version 2.4.2 from 2011-04-26.

Automatic conversion script
Id: cif_fix_values 1891 2012-01-12 08:04:46Z andrius 
;
_cod_original_sg_symbol_H-M P2(1)/c
_cod_database_code 7024153

loop_
_symmetry_equiv_pos_as_xyz
'x, y, z'
'-x, y+1/2, -z+1/2'
'-x, -y, -z'
'x, -y-1/2, z-1/2'

loop_
_atom_site_label
_atom_site_type_symbol
_atom_site_fract_x
_atom_site_fract_y
_atom_site_fract_z
_atom_site_U_iso_or_equiv
_atom_site_adp_type
_atom_site_occupancy
_atom_site_symmetry_multiplicity
_atom_site_calc_flag
_atom_site_refinement_flags
Nd1 Nd 0.270812(8) 0.100493(11) 0.348533(6) 0.02108(5) Uani 1 1 d .
O1 O 0.22002(11) 0.30941(16) 0.28487(8) 0.0264(3) Uani 1 1 d .
C25 C 0.22927(19) 0.3305(3) 0.21681(12) 0.0320(6) Uani 1 1 d .
H25A H 0.2041 0.2564 0.1891 0.038 Uiso 1 1 calc R
H25B H 0.2980 0.3437 0.2142 0.038 Uiso 1 1 calc R
C24 C 0.1703(2) 0.4482(3) 0.19398(14) 0.0431(7) Uani 1 1 d .
H24A H 0.1021 0.4264 0.1751 0.052 Uiso 1 1 calc R
H24B H 0.1981 0.4960 0.1608 0.052 Uiso 1 1 calc R
C23 C 0.1785(2) 0.5235(3) 0.25774(15) 0.0390(7) Uani 1 1 d .
H23A H 0.2411 0.5692 0.2689 0.047 Uiso 1 1 calc R
H23B H 0.1248 0.5852 0.2551 0.047 Uiso 1 1 calc R
C22 C 0.1719(2) 0.4188(2) 0.30681(14) 0.0330(6) Uani 1 1 d .
H22A H 0.2046 0.4447 0.3517 0.040 Uiso 1 1 calc R
H22B H 0.1034 0.3988 0.3074 0.040 Uiso 1 1 calc R
O2 O 0.22956(12) 0.25618(17) 0.43661(8) 0.0285(4) Uani 1 1 d .
C29 C 0.13300(19) 0.2768(3) 0.44980(14) 0.0367(6) Uani 1 1 d .
H29A H 0.1108 0.2010 0.4711 0.044 Uiso 1 1 calc R
H29B H 0.0862 0.2945 0.4084 0.044 Uiso 1 1 calc R
C28 C 0.1421(3) 0.3891(5) 0.4949(2) 0.0869(17) Uani 1 1 d .
H28A H 0.1278 0.4689 0.4694 0.104 Uiso 1 1 calc R
H28B H 0.0969 0.3815 0.5258 0.104 Uiso 1 1 calc R
C27 C 0.2404(3) 0.3878(4) 0.5300(2) 0.0747(14) Uani 1 1 d .
H27A H 0.2460 0.3400 0.5719 0.090 Uiso 1 1 calc R
H27B H 0.2639 0.4757 0.5404 0.090 Uiso 1 1 calc R
C26 C 0.2984(2) 0.3240(3) 0.48570(14) 0.0423(7) Uani 1 1 d .
H26A H 0.3338 0.3880 0.4645 0.051 Uiso 1 1 calc R
H26B H 0.3459 0.2643 0.5112 0.051 Uiso 1 1 calc R
O3 O 0.42202(11) 0.24796(16) 0.38086(8) 0.0266(4) Uani 1 1 d .
C33 C 0.50919(17) 0.2182(2) 0.43014(12) 0.0297(5) Uani 1 1 d .
H33A H 0.5256 0.1269 0.4285 0.036 Uiso 1 1 calc R
H33B H 0.4993 0.2388 0.4750 0.036 Uiso 1 1 calc R
C32 C 0.58858(18) 0.2999(3) 0.41232(14) 0.0369(6) Uani 1 1 d .
H32A H 0.6195 0.2576 0.3791 0.044 Uiso 1 1 calc R
H32B H 0.6387 0.3203 0.4517 0.044 Uiso 1 1 calc R
C31 C 0.5335(2) 0.4183(3) 0.38424(14) 0.0361(6) Uani 1 1 d .
H31A H 0.5200 0.4748 0.4197 0.043 Uiso 1 1 calc R
H31B H 0.5692 0.4665 0.3556 0.043 Uiso 1 1 calc R
C30 C 0.44134(19) 0.3610(3) 0.34500(14) 0.0344(6) Uani 1 1 d .
H30A H 0.3871 0.4222 0.3413 0.041 Uiso 1 1 calc R
H30B H 0.4498 0.3382 0.3001 0.041 Uiso 1 1 calc R
C1 C 0.36362(17) -0.0151(2) 0.45062(12) 0.0297(5) Uani 1 1 d .
H1A H 0.4155 -0.0712 0.4409 0.036 Uiso 1 1 calc R
H1B H 0.3897 0.0432 0.4874 0.036 Uiso 1 1 calc R
C2 C 0.27937(19) -0.0844(2) 0.46080(12) 0.0289(5) Uani 1 1 d .
C7 C 0.24531(19) -0.1930(3) 0.42291(13) 0.0338(6) Uani 1 1 d .
H7A H 0.2824 -0.2261 0.3931 0.041 Uiso 1 1 calc R
C6 C 0.1593(2) -0.2524(3) 0.42797(14) 0.0428(7) Uani 1 1 d .
H6A H 0.1388 -0.3252 0.4017 0.051 Uiso 1 1 calc R
C5 C 0.1029(2) -0.2075(3) 0.47057(15) 0.0481(8) Uani 1 1 d .
H5A H 0.0438 -0.2484 0.4737 0.058 Uiso 1 1 calc R
C4 C 0.1343(2) -0.1014(3) 0.50873(14) 0.0441(7) Uani 1 1 d .
H4A H 0.0966 -0.0698 0.5386 0.053 Uiso 1 1 calc R
C3 C 0.21995(19) -0.0408(3) 0.50385(12) 0.0334(6) Uani 1 1 d .
H3A H 0.2393 0.0323 0.5302 0.040 Uiso 1 1 calc R
C8 C 0.08782(17) 0.0602(3) 0.33438(12) 0.0292(5) Uani 1 1 d .
H8A H 0.0713 -0.0046 0.3651 0.035 Uiso 1 1 calc R
H8B H 0.0496 0.1388 0.3359 0.035 Uiso 1 1 calc R
C9 C 0.08338(16) 0.0127(2) 0.26846(12) 0.0260(5) Uani 1 1 d .
C14 C 0.05853(18) 0.0944(2) 0.21292(13) 0.0296(5) Uani 1 1 d .
H14A H 0.0387 0.1791 0.2193 0.036 Uiso 1 1 calc R
C13 C 0.06243(19) 0.0542(3) 0.15012(13) 0.0340(6) Uani 1 1 d .
H13A H 0.0447 0.1114 0.1142 0.041 Uiso 1 1 calc R
C12 C 0.09190(19) -0.0687(3) 0.13839(13) 0.0322(6) Uani 1 1 d .
H12A H 0.0957 -0.0954 0.0951 0.039 Uiso 1 1 calc R
C11 C 0.11544(18) -0.1509(3) 0.19137(13) 0.0311(5) Uani 1 1 d .
H11A H 0.1343 -0.2357 0.1842 0.037 Uiso 1 1 calc R
C10 C 0.11197(18) -0.1113(2) 0.25484(13) 0.0284(5) Uani 1 1 d .
H10A H 0.1294 -0.1697 0.2902 0.034 Uiso 1 1 calc R
C15 C 0.33630(18) 0.0583(2) 0.24306(12) 0.0281(5) Uani 1 1 d .
H15A H 0.2868 0.0247 0.2063 0.034 Uiso 1 1 calc R
H15B H 0.3698 0.1326 0.2284 0.034 Uiso 1 1 calc R
C16 C 0.40187(17) -0.0380(2) 0.27561(11) 0.0260(5) Uani 1 1 d .
C21 C 0.37472(18) -0.1658(3) 0.28054(13) 0.0315(5) Uani 1 1 d .
H21A H 0.3126 -0.1925 0.2578 0.038 Uiso 1 1 calc R
C20 C 0.4355(2) -0.2542(3) 0.31738(14) 0.0375(6) Uani 1 1 d .
H20A H 0.4150 -0.3402 0.3184 0.045 Uiso 1 1 calc R
C19 C 0.5257(2) -0.2190(3) 0.35278(14) 0.0383(6) Uani 1 1 d .
H19A H 0.5664 -0.2790 0.3793 0.046 Uiso 1 1 calc R
C18 C 0.55499(19) -0.0940(3) 0.34846(14) 0.0371(6) Uani 1 1 d .
H18A H 0.6170 -0.0684 0.3719 0.045 Uiso 1 1 calc R
C17 C 0.49556(17) -0.0057(3) 0.31067(13) 0.0317(5) Uani 1 1 d .
H17A H 0.5182 0.0790 0.3082 0.038 Uiso 1 1 calc R

loop_
_atom_site_aniso_label
_atom_site_aniso_U_11
_atom_site_aniso_U_22
_atom_site_aniso_U_33
_atom_site_aniso_U_23
_atom_site_aniso_U_13
_atom_site_aniso_U_12
Nd1 0.01910(7) 0.02069(7) 0.02232(7) 0.00273(5) 0.00133(5) 0.00010(4)
O1 0.0265(8) 0.0258(9) 0.0269(8) 0.0066(7) 0.0057(7) 0.0051(7)
C25 0.0291(13) 0.0390(15) 0.0281(13) 0.0094(11) 0.0064(10) 0.0036(11)
C24 0.0396(16) 0.0509(18) 0.0383(16) 0.0190(14) 0.0068(12) 0.0124(13)
C23 0.0336(14) 0.0290(14) 0.0559(18) 0.0149(13) 0.0127(13) 0.0074(11)
C22 0.0342(14) 0.0272(13) 0.0390(15) 0.0061(11) 0.0109(11) 0.0077(10)
O2 0.0255(8) 0.0348(10) 0.0249(9) -0.0046(7) 0.0041(7) -0.0008(7)
C29 0.0312(14) 0.0443(17) 0.0369(15) -0.0103(12) 0.0121(11) -0.0068(12)
C28 0.053(2) 0.113(4) 0.103(3) -0.077(3) 0.035(2) -0.025(2)
C27 0.046(2) 0.109(4) 0.065(2) -0.056(2) 0.0003(18) 0.006(2)
C26 0.0346(14) 0.0523(19) 0.0374(15) -0.0156(13) 0.0010(12) -0.0028(13)
O3 0.0212(8) 0.0270(9) 0.0290(9) 0.0079(7) -0.0014(7) -0.0031(6)
C33 0.0244(12) 0.0301(13) 0.0314(13) 0.0058(10) -0.0025(10) -0.0001(10)
C32 0.0262(12) 0.0386(15) 0.0419(15) 0.0069(12) -0.0031(11) -0.0049(11)
C31 0.0329(14) 0.0341(15) 0.0379(15) 0.0053(11) -0.0011(11) -0.0103(11)
C30 0.0296(13) 0.0325(14) 0.0375(15) 0.0139(11) -0.0021(11) -0.0070(11)
C1 0.0261(12) 0.0303(13) 0.0308(13) 0.0097(10) 0.0006(10) 0.0003(10)
C2 0.0303(13) 0.0301(13) 0.0235(12) 0.0095(10) -0.0014(10) -0.0008(10)
C7 0.0387(14) 0.0330(14) 0.0287(13) 0.0072(11) 0.0045(11) -0.0001(11)
C6 0.0522(18) 0.0382(16) 0.0365(15) 0.0010(12) 0.0048(13) -0.0143(13)
C5 0.0472(17) 0.059(2) 0.0393(16) -0.0037(14) 0.0126(13) -0.0274(15)
C4 0.0408(16) 0.063(2) 0.0301(15) -0.0054(13) 0.0109(12) -0.0150(14)
C3 0.0357(14) 0.0382(15) 0.0239(13) 0.0006(11) 0.0001(10) -0.0073(11)
C8 0.0223(12) 0.0340(13) 0.0298(13) -0.0024(10) 0.0020(10) -0.0035(10)
C9 0.0163(10) 0.0320(13) 0.0279(12) 0.0011(10) 0.0001(9) -0.0038(9)
C14 0.0233(12) 0.0291(13) 0.0346(14) 0.0032(10) 0.0012(10) 0.0019(9)
C13 0.0330(14) 0.0371(14) 0.0301(14) 0.0097(11) 0.0018(11) 0.0012(11)
C12 0.0308(13) 0.0359(14) 0.0286(13) -0.0005(11) 0.0027(10) -0.0024(11)
C11 0.0293(13) 0.0272(13) 0.0351(14) 0.0001(11) 0.0024(10) -0.0013(10)
C10 0.0259(12) 0.0279(13) 0.0292(13) 0.0061(10) 0.0000(10) -0.0038(9)
C15 0.0275(12) 0.0272(12) 0.0306(13) 0.0026(10) 0.0080(10) 0.0014(10)
C16 0.0250(12) 0.0307(13) 0.0237(12) -0.0031(10) 0.0079(9) 0.0019(10)
C21 0.0259(12) 0.0332(14) 0.0346(14) -0.0030(11) 0.0041(10) -0.0001(10)
C20 0.0372(15) 0.0315(14) 0.0436(16) 0.0029(12) 0.0079(12) 0.0075(11)
C19 0.0361(14) 0.0410(16) 0.0357(15) -0.0019(12) 0.0023(11) 0.0151(12)
C18 0.0231(12) 0.0509(18) 0.0358(15) -0.0107(12) 0.0022(11) 0.0053(11)
C17 0.0248(12) 0.0346(14) 0.0368(14) -0.0083(11) 0.0088(10) 0.0002(10)

loop_
_atom_type_symbol
_atom_type_description
_atom_type_scat_dispersion_real
_atom_type_scat_dispersion_imag
_atom_type_scat_source
C C 0.0033 0.0016 'International Tables Vol C Tables 4.2.6.8 and 6.1.1.4'
H H 0.0000 0.0000 'International Tables Vol C Tables 4.2.6.8 and 6.1.1.4'
O O 0.0106 0.0060 'International Tables Vol C Tables 4.2.6.8 and 6.1.1.4'
Nd Nd -0.1943 3.0179 'International Tables Vol C Tables 4.2.6.8 and 6.1.1.4'

loop_
_geom_angle_atom_site_label_1
_geom_angle_atom_site_label_2
_geom_angle_atom_site_label_3
_geom_angle
C1 Nd1 C15 114.08(8)
C1 Nd1 C8 110.65(8)
C15 Nd1 C8 113.27(8)
C1 Nd1 O1 150.16(7)
C15 Nd1 O1 79.85(7)
C8 Nd1 O1 84.94(7)
C1 Nd1 O2 82.47(7)
C15 Nd1 O2 150.63(7)
C8 Nd1 O2 79.94(7)
O1 Nd1 O2 75.23(5)
C1 Nd1 O3 79.21(7)
C15 Nd1 O3 84.73(7)
C8 Nd1 O3 151.09(7)
O1 Nd1 O3 75.90(5)
O2 Nd1 O3 74.40(5)
C1 Nd1 C9 124.38(7)
C15 Nd1 C9 84.37(7)
C8 Nd1 C9 29.01(7)
O1 Nd1 C9 81.61(6)
O2 Nd1 C9 106.80(6)
O3 Nd1 C9 156.40(6)
C1 Nd1 C16 85.37(8)
C15 Nd1 C16 28.93(7)
C8 Nd1 C16 124.66(8)
O1 Nd1 C16 107.04(6)
O2 Nd1 C16 155.24(6)
O3 Nd1 C16 82.19(6)
C9 Nd1 C16 97.88(7)
C1 Nd1 C2 28.57(7)
C15 Nd1 C2 125.24(8)
C8 Nd1 C2 82.40(8)
O1 Nd1 C2 154.79(6)
O2 Nd1 C2 81.14(7)
O3 Nd1 C2 106.21(6)
C9 Nd1 C2 97.18(7)
C16 Nd1 C2 98.08(7)
C22 O1 C25 108.56(18)
C22 O1 Nd1 127.72(14)
C25 O1 Nd1 123.54(14)
O1 C25 C24 106.1(2)
O1 C25 H25A 110.5
C24 C25 H25A 110.5
O1 C25 H25B 110.5
C24 C25 H25B 110.5
H25A C25 H25B 108.7
C25 C24 C23 102.2(2)
C25 C24 H24A 111.3
C23 C24 H24A 111.3
C25 C24 H24B 111.3
C23 C24 H24B 111.3
H24A C24 H24B 109.2
C22 C23 C24 101.5(2)
C22 C23 H23A 111.5
C24 C23 H23A 111.5
C22 C23 H23B 111.5
C24 C23 H23B 111.5
H23A C23 H23B 109.3
O1 C22 C23 105.8(2)
O1 C22 H22A 110.6
C23 C22 H22A 110.6
O1 C22 H22B 110.6
C23 C22 H22B 110.6
H22A C22 H22B 108.7
C26 O2 C29 108.48(19)
C26 O2 Nd1 126.22(15)
C29 O2 Nd1 124.88(14)
O2 C29 C28 105.5(2)
O2 C29 H29A 110.7
C28 C29 H29A 110.7
O2 C29 H29B 110.7
C28 C29 H29B 110.7
H29A C29 H29B 108.8
C27 C28 C29 105.4(3)
C27 C28 H28A 110.7
C29 C28 H28A 110.7
C27 C28 H28B 110.7
C29 C28 H28B 110.7
H28A C28 H28B 108.8
C28 C27 C26 106.4(3)
C28 C27 H27A 110.4
C26 C27 H27A 110.4
C28 C27 H27B 110.4
C26 C27 H27B 110.4
H27A C27 H27B 108.6
O2 C26 C27 106.2(2)
O2 C26 H26A 110.5
C27 C26 H26A 110.5
O2 C26 H26B 110.5
C27 C26 H26B 110.5
H26A C26 H26B 108.7
C30 O3 C33 108.24(17)
C30 O3 Nd1 125.41(13)
C33 O3 Nd1 125.46(13)
O3 C33 C32 105.54(19)
O3 C33 H33A 110.6
C32 C33 H33A 110.6
O3 C33 H33B 110.6
C32 C33 H33B 110.6
H33A C33 H33B 108.8
C33 C32 C31 102.2(2)
C33 C32 H32A 111.3
C31 C32 H32A 111.3
C33 C32 H32B 111.3
C31 C32 H32B 111.3
H32A C32 H32B 109.2
C30 C31 C32 101.5(2)
C30 C31 H31A 111.5
C32 C31 H31A 111.5
C30 C31 H31B 111.5
C32 C31 H31B 111.5
H31A C31 H31B 109.3
O3 C30 C31 106.2(2)
O3 C30 H30A 110.5
C31 C30 H30A 110.5
O3 C30 H30B 110.5
C31 C30 H30B 110.5
H30A C30 H30B 108.7
C2 C1 Nd1 93.40(14)
C2 C1 H1A 113.0
Nd1 C1 H1A 113.0
C2 C1 H1B 113.0
Nd1 C1 H1B 113.0
H1A C1 H1B 110.4
C7 C2 C3 115.7(2)
C7 C2 C1 121.7(2)
C3 C2 C1 122.3(2)
C7 C2 Nd1 97.79(15)
C3 C2 Nd1 109.74(17)
C1 C2 Nd1 58.03(12)
C6 C7 C2 121.9(3)
C6 C7 H7A 119.1
C2 C7 H7A 119.1
C5 C6 C7 121.1(3)
C5 C6 H6A 119.5
C7 C6 H6A 119.5
C6 C5 C4 118.6(3)
C6 C5 H5A 120.7
C4 C5 H5A 120.7
C3 C4 C5 120.8(3)
C3 C4 H4A 119.6
C5 C4 H4A 119.6
C4 C3 C2 122.0(3)
C4 C3 H3A 119.0
C2 C3 H3A 119.0
C9 C8 Nd1 91.13(14)
C9 C8 H8A 113.4
Nd1 C8 H8A 113.4
C9 C8 H8B 113.4
Nd1 C8 H8B 113.4
H8A C8 H8B 110.7
C10 C9 C14 115.6(2)
C10 C9 C8 123.3(2)
C14 C9 C8 120.8(2)
C10 C9 Nd1 98.11(14)
C14 C9 Nd1 108.20(15)
C8 C9 Nd1 59.86(12)
C13 C14 C9 121.8(2)
C13 C14 H14A 119.1
C9 C14 H14A 119.1
C14 C13 C12 121.2(2)
C14 C13 H13A 119.4
C12 C13 H13A 119.4
C11 C12 C13 118.3(3)
C11 C12 H12A 120.9
C13 C12 H12A 120.9
C12 C11 C10 121.0(3)
C12 C11 H11A 119.5
C10 C11 H11A 119.5
C11 C10 C9 122.1(2)
C11 C10 H10A 119.0
C9 C10 H10A 119.0
C16 C15 Nd1 91.66(14)
C16 C15 H15A 113.3
Nd1 C15 H15A 113.3
C16 C15 H15B 113.3
Nd1 C15 H15B 113.3
H15A C15 H15B 110.7
C21 C16 C17 115.6(2)
C21 C16 C15 123.1(2)
C17 C16 C15 121.0(2)
C21 C16 Nd1 103.00(15)
C17 C16 Nd1 103.37(15)
C15 C16 Nd1 59.41(12)
C20 C21 C16 122.2(2)
C20 C21 H21A 118.9
C16 C21 H21A 118.9
C21 C20 C19 120.9(3)
C21 C20 H20A 119.5
C19 C20 H20A 119.5
C18 C19 C20 118.2(3)
C18 C19 H19A 120.9
C20 C19 H19A 120.9
C17 C18 C19 121.2(3)
C17 C18 H18A 119.4
C19 C18 H18A 119.4
C18 C17 C16 121.8(3)
C18 C17 H17A 119.1
C16 C17 H17A 119.1

loop_
_geom_bond_atom_site_label_1
_geom_bond_atom_site_label_2
_geom_bond_distance
Nd1 C1 2.560(2)
Nd1 C15 2.570(2)
Nd1 C8 2.572(2)
Nd1 O1 2.5874(16)
Nd1 O2 2.5988(17)
Nd1 O3 2.6122(16)
Nd1 C9 2.973(2)
Nd1 C16 2.984(2)
Nd1 C2 3.013(2)
O1 C22 1.452(3)
O1 C25 1.456(3)
C25 C24 1.513(4)
C25 H25A 0.9900
C25 H25B 0.9900
C24 C23 1.523(4)
C24 H24A 0.9900
C24 H24B 0.9900
C23 C22 1.512(4)
C23 H23A 0.9900
C23 H23B 0.9900
C22 H22A 0.9900
C22 H22B 0.9900
O2 C26 1.446(3)
O2 C29 1.456(3)
C29 C28 1.494(4)
C29 H29A 0.9900
C29 H29B 0.9900
C28 C27 1.431(5)
C28 H28A 0.9900
C28 H28B 0.9900
C27 C26 1.501(4)
C27 H27A 0.9900
C27 H27B 0.9900
C26 H26A 0.9900
C26 H26B 0.9900
O3 C30 1.455(3)
O3 C33 1.466(3)
C33 C32 1.512(4)
C33 H33A 0.9900
C33 H33B 0.9900
C32 C31 1.520(4)
C32 H32A 0.9900
C32 H32B 0.9900
C31 C30 1.513(4)
C31 H31A 0.9900
C31 H31B 0.9900
C30 H30A 0.9900
C30 H30B 0.9900
C1 C2 1.443(3)
C1 H1A 0.9900
C1 H1B 0.9900
C2 C7 1.413(4)
C2 C3 1.414(4)
C7 C6 1.386(4)
C7 H7A 0.9500
C6 C5 1.381(4)
C6 H6A 0.9500
C5 C4 1.387(4)
C5 H5A 0.9500
C4 C3 1.386(4)
C4 H4A 0.9500
C3 H3A 0.9500
C8 C9 1.442(3)
C8 H8A 0.9900
C8 H8B 0.9900
C9 C10 1.409(3)
C9 C14 1.422(3)
C14 C13 1.377(4)
C14 H14A 0.9500
C13 C12 1.393(4)
C13 H13A 0.9500
C12 C11 1.383(4)
C12 H12A 0.9500
C11 C10 1.387(4)
C11 H11A 0.9500
C10 H10A 0.9500
C15 C16 1.444(3)
C15 H15A 0.9900
C15 H15B 0.9900
C16 C21 1.406(4)
C16 C17 1.416(3)
C21 C20 1.385(4)
C21 H21A 0.9500
C20 C19 1.386(4)
C20 H20A 0.9500
C19 C18 1.386(4)
C19 H19A 0.9500
C18 C17 1.384(4)
C18 H18A 0.9500
C17 H17A 0.9500

loop_
_geom_torsion_atom_site_label_1
_geom_torsion_atom_site_label_2
_geom_torsion_atom_site_label_3
_geom_torsion_atom_site_label_4
_geom_torsion
C1 Nd1 O1 C22 -56.2(2)
C15 Nd1 O1 C22 -177.6(2)
C8 Nd1 O1 C22 67.68(19)
O2 Nd1 O1 C22 -13.24(18)
O3 Nd1 O1 C22 -90.50(19)
C9 Nd1 O1 C22 96.70(19)
C16 Nd1 O1 C22 -167.58(18)
C2 Nd1 O1 C22 7.7(3)
C1 Nd1 O1 C25 129.12(19)
C15 Nd1 O1 C25 7.73(17)
C8 Nd1 O1 C25 -107.03(17)
O2 Nd1 O1 C25 172.06(17)
O3 Nd1 O1 C25 94.79(17)
C9 Nd1 O1 C25 -78.00(17)
C16 Nd1 O1 C25 17.72(18)
C2 Nd1 O1 C25 -167.05(17)
C22 O1 C25 C24 -8.9(3)
Nd1 O1 C25 C24 166.64(17)
O1 C25 C24 C23 30.2(3)
C25 C24 C23 C22 -39.0(3)
C25 O1 C22 C23 -16.4(3)
Nd1 O1 C22 C23 168.27(16)
C24 C23 C22 O1 34.6(3)
C1 Nd1 O2 C26 57.5(2)
C15 Nd1 O2 C26 -69.7(3)
C8 Nd1 O2 C26 170.1(2)
O1 Nd1 O2 C26 -102.5(2)
O3 Nd1 O2 C26 -23.4(2)
C9 Nd1 O2 C26 -178.8(2)
C16 Nd1 O2 C26 -3.8(3)
C2 Nd1 O2 C26 86.3(2)
C1 Nd1 O2 C29 -114.3(2)
C15 Nd1 O2 C29 118.5(2)
C8 Nd1 O2 C29 -1.68(19)
O1 Nd1 O2 C29 85.69(19)
O3 Nd1 O2 C29 164.9(2)
C9 Nd1 O2 C29 9.4(2)
C16 Nd1 O2 C29 -175.57(19)
C2 Nd1 O2 C29 -85.46(19)
C26 O2 C29 C28 16.7(4)
Nd1 O2 C29 C28 -170.3(3)
O2 C29 C28 C27 -27.7(5)
C29 C28 C27 C26 27.7(5)
C29 O2 C26 C27 0.0(4)
Nd1 O2 C26 C27 -172.9(2)
C28 C27 C26 O2 -17.6(5)
C1 Nd1 O3 C30 178.4(2)
C15 Nd1 O3 C30 62.6(2)
C8 Nd1 O3 C30 -68.2(2)
O1 Nd1 O3 C30 -18.24(19)
O2 Nd1 O3 C30 -96.54(19)
C9 Nd1 O3 C30 -0.2(3)
C16 Nd1 O3 C30 91.61(19)
C2 Nd1 O3 C30 -172.20(19)
C1 Nd1 O3 C33 10.40(18)
C15 Nd1 O3 C33 -105.36(18)
C8 Nd1 O3 C33 123.8(2)
O1 Nd1 O3 C33 173.81(18)
O2 Nd1 O3 C33 95.51(18)
C9 Nd1 O3 C33 -168.15(18)
C16 Nd1 O3 C33 -76.35(18)
C2 Nd1 O3 C33 19.84(19)
C30 O3 C33 C32 -12.4(3)
Nd1 O3 C33 C32 157.30(16)
O3 C33 C32 C31 32.9(3)
C33 C32 C31 C30 -39.9(3)
C33 O3 C30 C31 -13.4(3)
Nd1 O3 C30 C31 176.90(16)
C32 C31 C30 O3 33.4(3)
C15 Nd1 C1 C2 -120.05(16)
C8 Nd1 C1 C2 9.06(19)
O1 Nd1 C1 C2 126.93(16)
O2 Nd1 C1 C2 85.29(16)
O3 Nd1 C1 C2 160.76(17)
C9 Nd1 C1 C2 -19.9(2)
C16 Nd1 C1 C2 -116.33(17)
Nd1 C1 C2 C7 78.6(2)
Nd1 C1 C2 C3 -94.4(2)
C1 Nd1 C2 C7 -122.7(3)
C15 Nd1 C2 C7 -47.30(19)
C8 Nd1 C2 C7 65.90(17)
O1 Nd1 C2 C7 126.41(18)
O2 Nd1 C2 C7 146.84(17)
O3 Nd1 C2 C7 -142.35(16)
C9 Nd1 C2 C7 40.86(17)
C16 Nd1 C2 C7 -58.19(17)
C1 Nd1 C2 C3 116.5(3)
C15 Nd1 C2 C3 -168.19(16)
C8 Nd1 C2 C3 -54.99(18)
O1 Nd1 C2 C3 5.5(3)
O2 Nd1 C2 C3 25.95(17)
O3 Nd1 C2 C3 96.76(17)
C9 Nd1 C2 C3 -80.03(18)
C16 Nd1 C2 C3 -179.08(17)
C15 Nd1 C2 C1 75.35(18)
C8 Nd1 C2 C1 -171.45(17)
O1 Nd1 C2 C1 -110.94(19)
O2 Nd1 C2 C1 -90.51(16)
O3 Nd1 C2 C1 -19.70(17)
C9 Nd1 C2 C1 163.51(16)
C16 Nd1 C2 C1 64.46(17)
C3 C2 C7 C6 -0.1(4)
C1 C2 C7 C6 -173.6(2)
Nd1 C2 C7 C6 -116.5(2)
C2 C7 C6 C5 0.1(4)
C7 C6 C5 C4 -0.3(5)
C6 C5 C4 C3 0.6(5)
C5 C4 C3 C2 -0.7(5)
C7 C2 C3 C4 0.4(4)
C1 C2 C3 C4 173.8(3)
Nd1 C2 C3 C4 109.8(3)
C1 Nd1 C8 C9 -124.38(15)
C15 Nd1 C8 C9 5.16(18)
O1 Nd1 C8 C9 81.82(15)
O2 Nd1 C8 C9 157.68(16)
O3 Nd1 C8 C9 130.04(15)
C16 Nd1 C8 C9 -25.43(19)
C2 Nd1 C8 C9 -120.03(16)
Nd1 C8 C9 C10 79.3(2)
Nd1 C8 C9 C14 -94.2(2)
C1 Nd1 C9 C10 -54.60(18)
C15 Nd1 C9 C10 60.82(16)
C8 Nd1 C9 C10 -123.9(2)
O1 Nd1 C9 C10 141.35(16)
O2 Nd1 C9 C10 -146.93(15)
O3 Nd1 C9 C10 123.67(18)
C16 Nd1 C9 C10 35.17(16)
C2 Nd1 C9 C10 -64.06(16)
C1 Nd1 C9 C14 -174.98(16)
C15 Nd1 C9 C14 -59.56(17)
C8 Nd1 C9 C14 115.7(2)
O1 Nd1 C9 C14 20.97(17)
O2 Nd1 C9 C14 92.68(17)
O3 Nd1 C9 C14 3.3(3)
C16 Nd1 C9 C14 -85.22(17)
C2 Nd1 C9 C14 175.55(17)
C1 Nd1 C9 C8 69.34(18)
C15 Nd1 C9 C8 -175.24(16)
O1 Nd1 C9 C8 -94.71(16)
O2 Nd1 C9 C8 -22.99(16)
O3 Nd1 C9 C8 -112.39(19)
C16 Nd1 C9 C8 159.11(16)
C2 Nd1 C9 C8 59.88(16)
C10 C9 C14 C13 0.0(3)
C8 C9 C14 C13 173.9(2)
Nd1 C9 C14 C13 108.7(2)
C9 C14 C13 C12 -0.6(4)
C14 C13 C12 C11 1.3(4)
C13 C12 C11 C10 -1.4(4)
C12 C11 C10 C9 0.9(4)
C14 C9 C10 C11 -0.1(3)
C8 C9 C10 C11 -173.9(2)
Nd1 C9 C10 C11 -114.8(2)
C1 Nd1 C15 C16 7.69(18)
C8 Nd1 C15 C16 -120.09(15)
O1 Nd1 C15 C16 159.96(16)
O2 Nd1 C15 C16 127.78(15)
O3 Nd1 C15 C16 83.38(15)
C9 Nd1 C15 C16 -117.58(15)
C2 Nd1 C15 C16 -22.76(18)
Nd1 C15 C16 C21 85.8(2)
Nd1 C15 C16 C17 -87.6(2)
C1 Nd1 C16 C21 66.11(16)
C15 Nd1 C16 C21 -120.9(2)
C8 Nd1 C16 C21 -45.86(19)
O1 Nd1 C16 C21 -141.58(15)
O2 Nd1 C16 C21 126.82(17)
O3 Nd1 C16 C21 145.84(16)
C9 Nd1 C16 C21 -57.99(16)
C2 Nd1 C16 C21 40.47(16)
C1 Nd1 C16 C17 -54.58(17)
C15 Nd1 C16 C17 118.4(2)
C8 Nd1 C16 C17 -166.55(16)
O1 Nd1 C16 C17 97.73(17)
O2 Nd1 C16 C17 6.1(3)
O3 Nd1 C16 C17 25.14(16)
C9 Nd1 C16 C17 -178.68(17)
C2 Nd1 C16 C17 -80.23(17)
C1 Nd1 C16 C15 -172.96(16)
C8 Nd1 C16 C15 75.07(17)
O1 Nd1 C16 C15 -20.66(16)
O2 Nd1 C16 C15 -112.25(18)
O3 Nd1 C16 C15 -93.24(15)
C9 Nd1 C16 C15 62.93(16)
C2 Nd1 C16 C15 161.39(15)
C17 C16 C21 C20 0.2(4)
C15 C16 C21 C20 -173.6(2)
Nd1 C16 C21 C20 -111.8(2)
C16 C21 C20 C19 1.8(4)
C21 C20 C19 C18 -2.3(4)
C20 C19 C18 C17 0.9(4)
C19 C18 C17 C16 1.0(4)
C21 C16 C17 C18 -1.5(4)
C15 C16 C17 C18 172.3(2)
Nd1 C16 C17 C18 110.2(2)
